data_1566827
loop_
_publ_author_name
'Zhou, Jun'
'Mao, Lijun'
'Wu, Meng-Xiang'
'Peng, Zhiyong'
'Yang, Yiming'
'Zhou, Manfei'
'Zhao, Xiao-Li'
'Shi, Xueliang'
'Yang, Hai-Bo'

_publ_section_title
;
 Extended phenothiazines: synthesis, photophysical and redox properties,
 and efficient photocatalytic oxidative coupling of amines
;
_journal_name_full 'Chemical Science'
_journal_paper_doi 10.1039/D2SC01086K
_journal_year 2022
_chemical_formula_moiety 'C18 H10 F6 O6 S3'
_chemical_formula_sum 'C18 H10 F6 O6 S3'
_chemical_formula_weight 532.44
_space_group_crystal_system triclinic
_space_group_IT_number 2
_space_group_name_Hall '-P 1'
_space_group_name_H-M_alt 'P -1'
_atom_sites_solution_hydrogens geom
_atom_sites_solution_primary dual
_audit_creation_date 2022-01-30
_audit_creation_method
;
Olex2 1.3
(compiled 2020.11.12 svn.r5f609507 for OlexSys, GUI svn.r6408)
;
_audit_update_record
;
2022-02-08 deposited with the CCDC.	2022-04-08 downloaded from the CCDC.
;
_cell_angle_alpha 100.265(2)
_cell_angle_beta 102.985(2)
_cell_angle_gamma 94.205(2)
_cell_formula_units_Z 2
_cell_length_a 8.4229(2)
_cell_length_b 10.6178(2)
_cell_length_c 12.2594(2)
_cell_measurement_reflns_used 14180
_cell_measurement_temperature 230(80)
_cell_measurement_theta_max 74.2270
_cell_measurement_theta_min 3.7540
_cell_volume 1043.88(4)
_computing_cell_refinement 'CrysAlisPro 1.171.39.28b (Rigaku OD, 2015)'
_computing_data_collection 'CrysAlisPro 1.171.39.28b (Rigaku OD, 2015)'
_computing_data_reduction 'CrysAlisPro 1.171.39.28b (Rigaku OD, 2015)'
_computing_molecular_graphics 'Olex2 1.3 (Dolomanov et al., 2009)'
_computing_publication_material 'Olex2 1.3 (Dolomanov et al., 2009)'
_computing_structure_refinement 'SHELXL 2018/1 (Sheldrick, 2015)'
_computing_structure_solution 'SHELXT 2014/5 (Sheldrick, 2014)'
_diffrn_ambient_environment N~2~
_diffrn_ambient_temperature 230(80)
_diffrn_detector 'CCD plate'
_diffrn_measured_fraction_theta_full 0.991
_diffrn_measured_fraction_theta_max 0.991
_diffrn_measurement_details
;
List of Runs (angles in degrees, time in seconds):

  # Type    Start    End  Width  t~exp~   \w     \q     \k     \f   Frames
#--------------------------------------------------------------------------
  1  \w    -16.00  49.00   0.50    2.00    --    0.00  36.00 -60.00  130
  2  \w     76.00 153.00   0.50    4.00    --   95.80  36.00 -60.00  154
  3  \w     89.00 115.00   0.50    4.00    --   95.80 -36.00 142.00   52
  4  \w     17.00  69.00   0.50    4.00    --   95.80 -36.00 142.00  104
  5  \w    -21.00   5.00   0.50    2.00    --    0.00 -57.00 150.00   52
  6  \w    -85.00 -26.00   0.50    2.00    --    0.00 -19.00  60.00  118
  7  \w     41.00  87.00   0.50    2.00    --    0.00  37.00 150.00   92
  8  \w    -53.00 -28.00   0.50    2.00    --    0.00 -36.00 142.00   50
  9  \w    -19.00  15.00   0.50    2.00    --    0.00  37.00 150.00   68
 10  \w     52.00  84.00   0.50    2.00    --    0.00  57.00-120.00   64
 11  \w    -22.00  42.00   0.50    2.00    --    0.00  57.00-120.00  128
 12  \w    -21.00   9.00   0.50    2.00    --    0.00  57.00-150.00   60
 13  \w    -29.00  25.00   0.50    2.00    --    0.00  77.00 150.00  108
 14  \w    -20.00  24.00   0.50    2.00    --    0.00 -19.00  60.00   88
 15  \w    -75.00 -50.00   0.50    2.00    --    0.00 -57.00 150.00   50
 16  \w     29.00  83.00   0.50    2.00    --    0.00  37.00   0.00  108
 17  \w     41.00  85.00   0.50    2.00    --    0.00  77.00 150.00   88
 18  \w    -19.00  16.00   0.50    2.00    --    0.00  37.00   0.00   70
 19  \w    126.00 152.00   0.50    4.00    --   95.80  61.00 101.41   52
 20  \w     71.00 108.00   0.50    4.00    --   95.80  61.00 101.41   74
 21  \w     48.00 128.00   0.50    4.00    --   95.80 -82.00  60.00  160
 22  \w    133.00 183.00   0.50    4.00    --   95.80  63.00-109.00  100
 23  \w     70.00 129.00   0.50    4.00    --   95.80  63.00-109.00  118
 24  \w      6.00  44.00   0.50    4.00    --   95.80 -82.00  60.00   76
 25  \w     65.00  91.00   0.50    4.00    --   95.80  77.00-150.00   52
 26  \w     64.00 185.00   0.50    4.00    --   95.80  82.00  90.00  242
 27  \w     75.00 152.00   0.50    4.00    --   95.80  45.00  60.00  154
 28  \w    160.00 185.00   0.50    4.00    --   95.80  45.00  60.00   50
 29  \w     11.00  46.00   0.50    4.00    --   95.80 -82.00 150.00   70
 30  \w     53.00 127.00   0.50    4.00    --   95.80 -82.00 150.00  148
 31  \w     75.00 169.00   0.50    4.00    --   95.80  45.00 150.00  188
 32  \w     71.00 184.00   0.50    4.00    --   95.80  61.00  30.00  226
 33  \w     72.00 110.00   0.50    4.00    --   95.80  61.00-120.00   76
 34  \w    136.00 167.00   0.50    4.00    --   95.80  61.00-120.00   62
 35  \w      6.00 121.00   0.50    4.00    --   95.80 -77.00   0.00  230
 36  \w    149.00 174.00   0.50    4.00    --   95.80  82.00  30.00   50
 37  \w     65.00  90.00   0.50    4.00    --   95.80  77.00 -60.00   50
 38  \w     65.00  90.00   0.50    4.00    --   95.80  77.00 -30.00   50
 39  \w     65.00  90.00   0.50    4.00    --   95.80  82.00  30.00   50
 40  \w     65.00  91.00   0.50    4.00    --   95.80  77.00  60.00   52
 41  \w    104.00 181.00   0.50    4.00    --   95.80  82.00 -60.00  154
 42  \w     63.00  91.00   0.50    4.00    --   95.80  82.00 -60.00   56
 43  \w     71.00 107.00   0.50    4.00    --   95.80  61.00-180.00   72
 44  \w     65.00  91.00   0.50    4.00    --   95.80  77.00  30.00   52
 45  \w     78.00 104.00   0.50    4.00    --   95.80  45.00  90.00   52
 46  \w    133.00 158.00   0.50    4.00    --   95.80  45.00  90.00   50
 47  \w     74.00 101.00   0.50    4.00    --   95.80  48.00  -6.58   54
 48  \w     68.00 118.00   0.50    4.00    --   95.80  69.00 154.93  100
 49  \w     65.00  90.00   0.50    4.00    --   95.80  77.00 120.00   50
 50  \w    138.00 163.00   0.50    4.00    --   95.80  77.00 150.00   50
 51  \w     73.00  98.00   0.50    4.00    --   95.80  56.00  -8.60   50
 52  \w    135.00 160.00   0.50    4.00    --   95.80  56.00  -8.60   50
 53  \w     71.00 119.00   0.50    4.00    --   95.80  61.00-150.00   96
 54  \w     75.00 126.00   0.50    4.00    --   95.80  61.00   0.00  102
 55  \w     71.00  96.00   0.50    4.00    --   95.80  61.00  60.00   50
 56  \w     69.00  94.00   0.50    4.00    --   95.80  67.00 -60.48   50
 57  \w     64.00  89.00   0.50    4.00    --   95.80  80.00-126.83   50
 58  \w     31.00 128.00   0.50    4.00    --   95.80 -82.00-150.00  194
 59  \w     42.00 111.00   0.50    4.00    --   95.80 -82.00 -60.00  138
 60  \w     65.00  91.00   0.50    4.00    --   95.80  77.00 -90.00   52
 61  \w     66.00  92.00   0.50    4.00    --   95.80  77.00   0.00   52
 62  \w     65.00  90.00   0.50    4.00    --   95.80  77.00-180.00   50
 63  \w     63.00  88.00   0.50    4.00    --   95.80  82.00  60.00   50
 64  \w     68.00  93.00   0.50    4.00    --   95.80  70.00  -1.05   50
 65  \w     75.00 183.00   0.50    4.00    --   95.80  45.00-150.00  216
 66  \w     65.00  91.00   0.50    4.00    --   95.80  77.00 150.00   52
 67  \w    160.00 185.00   0.50    4.00    --   95.80  77.00-150.00   50
 68  \w     75.00 101.00   0.50    4.00    --   95.80  49.00 -65.41   52
 69  \w    148.00 174.00   0.50    4.00    --   95.80  49.00 -65.41   52
 70  \w     74.00  99.00   0.50    4.00    --   95.80  48.00  99.25   50
 71  \w     64.00  90.00   0.50    4.00    --   95.80  82.00 120.00   52
;
_diffrn_measurement_device 'four-circle diffractometer'
_diffrn_measurement_device_type 'XtaLAB AFC12 (RINC): Kappa dual home/near'
_diffrn_measurement_method '\w scans'
_diffrn_orient_matrix_type 'CrysAlisPro convention (1999,Acta A55,543-557)'
_diffrn_orient_matrix_UB_11 0.1201403000
_diffrn_orient_matrix_UB_12 0.1244400000
_diffrn_orient_matrix_UB_13 0.0473561000
_diffrn_orient_matrix_UB_21 -0.1384990000
_diffrn_orient_matrix_UB_22 0.0710384000
_diffrn_orient_matrix_UB_23 0.0364985000
_diffrn_orient_matrix_UB_31 0.0459992000
_diffrn_orient_matrix_UB_32 -0.0389713000
_diffrn_orient_matrix_UB_33 0.1172682000
_diffrn_radiation_monochromator graphite
_diffrn_radiation_probe x-ray
_diffrn_radiation_type 'Cu K\a'
_diffrn_radiation_wavelength 1.54184
_diffrn_reflns_av_R_equivalents 0.0448
_diffrn_reflns_av_unetI/netI 0.0244
_diffrn_reflns_Laue_measured_fraction_full 0.991
_diffrn_reflns_Laue_measured_fraction_max 0.991
_diffrn_reflns_limit_h_max 10
_diffrn_reflns_limit_h_min -10
_diffrn_reflns_limit_k_max 12
_diffrn_reflns_limit_k_min -12
_diffrn_reflns_limit_l_max 14
_diffrn_reflns_limit_l_min -14
_diffrn_reflns_number 22837
_diffrn_reflns_point_group_measured_fraction_full 0.991
_diffrn_reflns_point_group_measured_fraction_max 0.991
_diffrn_reflns_theta_full 67.075
_diffrn_reflns_theta_max 67.075
_diffrn_reflns_theta_min 3.777
_diffrn_source 'fine-focus sealed X-ray tube'
_diffrn_source_type 'Enhance (Cu) X-ray Source'
_exptl_absorpt_coefficient_mu 4.090
_exptl_absorpt_correction_T_max 1.00000
_exptl_absorpt_correction_T_min 0.55381
_exptl_absorpt_correction_type multi-scan
_exptl_absorpt_process_details
;
CrysAlisPro 1.171.39.28b (Rigaku Oxford Diffraction, 2015)
Empirical absorption correction using spherical harmonics,
 implemented in SCALE3 ABSPACK scaling algorithm.
;
_exptl_crystal_colour 'clear light colourless'
_exptl_crystal_colour_lustre clear
_exptl_crystal_colour_modifier light
_exptl_crystal_colour_primary colourless
_exptl_crystal_density_diffrn 1.694
_exptl_crystal_description block
_exptl_crystal_F_000 536
_exptl_crystal_size_max 0.32
_exptl_crystal_size_mid 0.24
_exptl_crystal_size_min 0.18
_refine_diff_density_max 0.393
_refine_diff_density_min -0.270
_refine_diff_density_rms 0.048
_refine_ls_extinction_method none
_refine_ls_goodness_of_fit_ref 1.046
_refine_ls_hydrogen_treatment constr
_refine_ls_matrix_type full
_refine_ls_number_parameters 298
_refine_ls_number_reflns 3692
_refine_ls_number_restraints 0
_refine_ls_restrained_S_all 1.046
_refine_ls_R_factor_all 0.0355
_refine_ls_R_factor_gt 0.0331
_refine_ls_shift/su_max 0.000
_refine_ls_shift/su_mean 0.000
_refine_ls_structure_factor_coef Fsqd
_refine_ls_weighting_details 'w=1/[\s^2^(Fo^2^)+(0.0485P)^2^+0.4372P] where P=(Fo^2^+2Fc^2^)/3'
_refine_ls_weighting_scheme calc
_refine_ls_wR_factor_gt 0.0888
_refine_ls_wR_factor_ref 0.0905
_reflns_Friedel_coverage 0.000
_reflns_number_gt 3393
_reflns_number_total 3692
_reflns_threshold_expression 'I > 2\s(I)'
_cod_data_source_file d2sc01086k2.cif
_cod_data_source_block exp_2557
_cod_database_code 1566827
_shelx_shelxl_version_number 2018/1
_shelx_space_group_comment
;
The symmetry employed for this shelxl refinement is uniquely defined
by the following loop, which should always be used as a source of
symmetry information in preference to the above space-group names.
They are only intended as comments.
;
_shelx_estimated_absorpt_t_max 0.526
_shelx_estimated_absorpt_t_min 0.354
_reflns_odcompleteness_completeness 99.57
_reflns_odcompleteness_iscentric 1
_reflns_odcompleteness_theta 66.97
_olex2_refinement_description
;
1. Fixed Uiso
 At 1.2 times of:
  All C(H) groups
2.a Aromatic/amide H refined with riding coordinates:
 C2(H2), C5(H5), C7(H7), C8(H8), C9(H9), C10(H10), C12(H12), C13(H13),
 C14(H14), C15(H15)
;
_olex2_submission_special_instructions 'No special instructions were received'
_oxdiff_exptl_absorpt_empirical_details
;
Empirical correction (ABSPACK) includes:
- Absorption correction using spherical harmonics
- Frame scaling
;
_oxdiff_exptl_absorpt_empirical_full_max 1.805
_oxdiff_exptl_absorpt_empirical_full_min 0.647

loop_
_space_group_symop_operation_xyz
'x, y, z'
'-x, -y, -z'

loop_
_atom_site_label
_atom_site_type_symbol
_atom_site_fract_x
_atom_site_fract_y
_atom_site_fract_z
_atom_site_U_iso_or_equiv
_atom_site_adp_type
_atom_site_occupancy
_atom_site_site_symmetry_order
_atom_site_calc_flag
_atom_site_refinement_flags_posn
_atom_site_refinement_flags_adp
_atom_site_refinement_flags_occupancy
_atom_site_disorder_assembly
_atom_site_disorder_group
S1 S 0.41964(6) 0.47750(4) 0.17304(4) 0.03744(14) Uani 1 1 d . . . . .
S2 S 0.31239(5) 0.16714(4) 0.23842(4) 0.03421(13) Uani 1 1 d . . . . .
S3 S 0.72622(6) 0.73856(5) 0.20648(4) 0.04075(14) Uani 1 1 d . . . . .
F1 F 0.8533(2) 0.88768(14) 0.09198(17) 0.0796(5) Uani 1 1 d . . . . .
F2 F 0.67374(18) 0.96960(13) 0.17260(17) 0.0761(5) Uani 1 1 d . . . . .
F3 F 0.9120(2) 0.95318(15) 0.27364(18) 0.0887(6) Uani 1 1 d . . . . .
F4 F 0.49952(18) 0.04892(14) 0.37621(15) 0.0735(4) Uani 1 1 d . . . . .
F5 F 0.2739(2) 0.08909(14) 0.42158(13) 0.0707(4) Uani 1 1 d . . . . .
F6 F 0.27319(19) -0.06092(12) 0.28005(14) 0.0669(4) Uani 1 1 d . . . . .
O1 O 0.60628(16) 0.67900(13) 0.08842(12) 0.0415(3) Uani 1 1 d . . . . .
O2 O 0.86433(18) 0.67075(16) 0.21289(15) 0.0545(4) Uani 1 1 d . . . . .
O3 O 0.64372(18) 0.76077(15) 0.29493(12) 0.0511(4) Uani 1 1 d . . . . .
O4 O 0.42326(15) 0.28989(11) 0.31659(11) 0.0352(3) Uani 1 1 d . . . . .
O5 O 0.3900(2) 0.11946(14) 0.15187(13) 0.0510(4) Uani 1 1 d . . . . .
O6 O 0.14493(16) 0.18617(13) 0.21514(13) 0.0466(3) Uani 1 1 d . . . . .
C1 C 0.2446(2) 0.52128(18) 0.50562(16) 0.0345(4) Uani 1 1 d . . . . .
C2 C 0.3064(2) 0.40824(18) 0.45994(16) 0.0344(4) Uani 1 1 d . . . . .
H2 H 0.314772 0.339674 0.497876 0.041 Uiso 1 1 calc R U . . .
C3 C 0.3530(2) 0.40108(16) 0.36051(16) 0.0311(4) Uani 1 1 d . . . . .
C4 C 0.3481(2) 0.50259(16) 0.29975(15) 0.0314(4) Uani 1 1 d . . . . .
C5 C 0.2910(2) 0.61343(17) 0.34452(16) 0.0354(4) Uani 1 1 d . . . . .
H5 H 0.288568 0.682498 0.307219 0.042 Uiso 1 1 calc R U . . .
C6 C 0.2360(2) 0.62446(17) 0.44616(16) 0.0345(4) Uani 1 1 d . . . . .
C7 C 0.1702(3) 0.7360(2) 0.49031(18) 0.0442(5) Uani 1 1 d . . . . .
H7 H 0.163330 0.804538 0.452330 0.053 Uiso 1 1 calc R U . . .
C8 C 0.1167(3) 0.7436(2) 0.58858(19) 0.0504(5) Uani 1 1 d . . . . .
H8 H 0.072857 0.817007 0.616356 0.060 Uiso 1 1 calc R U . . .
C9 C 0.1273(3) 0.6422(2) 0.64761(18) 0.0495(5) Uani 1 1 d . . . . .
H9 H 0.091635 0.649051 0.714687 0.059 Uiso 1 1 calc R U . . .
C10 C 0.1896(2) 0.5333(2) 0.60744(17) 0.0432(5) Uani 1 1 d . . . . .
H10 H 0.196102 0.466338 0.647309 0.052 Uiso 1 1 calc R U . . .
C11 C 0.3356(2) 0.59927(17) 0.10409(15) 0.0337(4) Uani 1 1 d . . . . .
C12 C 0.1670(2) 0.60650(19) 0.07582(17) 0.0406(4) Uani 1 1 d . . . . .
H12 H 0.097123 0.550380 0.098907 0.049 Uiso 1 1 calc R U . . .
C13 C 0.1021(3) 0.6953(2) 0.01435(18) 0.0452(5) Uani 1 1 d . . . . .
H13 H -0.010567 0.698711 -0.003426 0.054 Uiso 1 1 calc R U . . .
C14 C 0.2038(3) 0.7790(2) -0.02095(19) 0.0491(5) Uani 1 1 d . . . . .
H14 H 0.159420 0.838348 -0.062931 0.059 Uiso 1 1 calc R U . . .
C15 C 0.3715(3) 0.7750(2) 0.00594(18) 0.0466(5) Uani 1 1 d . . . . .
H15 H 0.440787 0.830800 -0.017860 0.056 Uiso 1 1 calc R U . . .
C16 C 0.4338(2) 0.68656(18) 0.06873(16) 0.0358(4) Uani 1 1 d . . . . .
C17 C 0.7938(3) 0.8974(2) 0.1834(2) 0.0559(6) Uani 1 1 d . . . . .
C18 C 0.3427(3) 0.05482(19) 0.3363(2) 0.0464(5) Uani 1 1 d . . . . .

loop_
_atom_site_aniso_label
_atom_site_aniso_U_11
_atom_site_aniso_U_22
_atom_site_aniso_U_33
_atom_site_aniso_U_23
_atom_site_aniso_U_13
_atom_site_aniso_U_12
S1 0.0500(3) 0.0297(2) 0.0383(3) 0.00959(18) 0.0190(2) 0.00835(19)
S2 0.0370(2) 0.0281(2) 0.0395(3) 0.00920(18) 0.01107(19) 0.00454(17)
S3 0.0377(3) 0.0408(3) 0.0472(3) 0.0125(2) 0.0150(2) 0.00341(19)
F1 0.0922(11) 0.0574(8) 0.1165(14) 0.0396(9) 0.0630(11) 0.0125(8)
F2 0.0632(9) 0.0449(7) 0.1306(15) 0.0252(8) 0.0353(9) 0.0168(6)
F3 0.0661(10) 0.0562(9) 0.1255(15) 0.0050(9) 0.0033(10) -0.0160(7)
F4 0.0644(9) 0.0646(9) 0.0935(12) 0.0436(8) -0.0011(8) 0.0144(7)
F5 0.1110(12) 0.0542(8) 0.0637(9) 0.0271(7) 0.0434(9) 0.0102(8)
F6 0.0859(10) 0.0317(6) 0.0852(10) 0.0167(6) 0.0242(8) -0.0035(6)
O1 0.0415(7) 0.0484(8) 0.0404(8) 0.0112(6) 0.0198(6) 0.0053(6)
O2 0.0459(8) 0.0558(9) 0.0707(11) 0.0279(8) 0.0181(8) 0.0132(7)
O3 0.0519(9) 0.0586(9) 0.0397(8) 0.0025(7) 0.0131(7) -0.0007(7)
O4 0.0309(6) 0.0284(6) 0.0473(8) 0.0095(5) 0.0099(5) 0.0038(5)
O5 0.0689(10) 0.0396(8) 0.0519(9) 0.0083(6) 0.0296(8) 0.0090(7)
O6 0.0363(7) 0.0399(7) 0.0568(9) 0.0049(6) 0.0006(6) 0.0048(6)
C1 0.0281(9) 0.0393(10) 0.0321(9) 0.0045(8) 0.0035(7) -0.0024(7)
C2 0.0314(9) 0.0352(9) 0.0360(10) 0.0126(8) 0.0038(7) 0.0000(7)
C3 0.0283(8) 0.0268(8) 0.0371(10) 0.0067(7) 0.0058(7) 0.0014(6)
C4 0.0332(9) 0.0285(8) 0.0321(9) 0.0071(7) 0.0073(7) -0.0002(7)
C5 0.0430(10) 0.0270(8) 0.0366(10) 0.0078(7) 0.0099(8) 0.0021(7)
C6 0.0324(9) 0.0332(9) 0.0346(10) 0.0021(7) 0.0064(7) -0.0013(7)
C7 0.0464(11) 0.0378(10) 0.0459(12) 0.0015(9) 0.0121(9) 0.0035(8)
C8 0.0488(12) 0.0496(12) 0.0485(12) -0.0074(10) 0.0170(10) 0.0044(9)
C9 0.0428(11) 0.0651(14) 0.0365(11) -0.0008(10) 0.0123(9) -0.0012(10)
C10 0.0381(10) 0.0560(12) 0.0343(10) 0.0099(9) 0.0078(8) -0.0023(9)
C11 0.0439(10) 0.0288(8) 0.0291(9) 0.0053(7) 0.0117(7) 0.0021(7)
C12 0.0418(11) 0.0382(10) 0.0392(11) 0.0068(8) 0.0079(8) -0.0032(8)
C13 0.0421(11) 0.0465(11) 0.0449(12) 0.0102(9) 0.0056(9) 0.0048(9)
C14 0.0560(13) 0.0477(12) 0.0462(12) 0.0210(10) 0.0078(10) 0.0090(10)
C15 0.0559(13) 0.0461(11) 0.0434(12) 0.0204(9) 0.0161(10) 0.0014(9)
C16 0.0391(10) 0.0390(10) 0.0322(9) 0.0081(8) 0.0140(8) 0.0034(8)
C17 0.0477(12) 0.0441(12) 0.0802(17) 0.0149(11) 0.0224(12) 0.0050(10)
C18 0.0521(12) 0.0344(10) 0.0570(13) 0.0178(9) 0.0153(10) 0.0049(9)

loop_
_atom_type_symbol
_atom_type_description
_atom_type_scat_dispersion_real
_atom_type_scat_dispersion_imag
_atom_type_scat_source
C C 0.0181 0.0091 'International Tables Vol C Tables 4.2.6.8 and 6.1.1.4'
H H 0.0000 0.0000 'International Tables Vol C Tables 4.2.6.8 and 6.1.1.4'
F F 0.0727 0.0534 'International Tables Vol C Tables 4.2.6.8 and 6.1.1.4'
O O 0.0492 0.0322 'International Tables Vol C Tables 4.2.6.8 and 6.1.1.4'
S S 0.3331 0.5567 'International Tables Vol C Tables 4.2.6.8 and 6.1.1.4'

loop_
_geom_angle_atom_site_label_1
_geom_angle_atom_site_label_2
_geom_angle_atom_site_label_3
_geom_angle
_geom_angle_site_symmetry_1
_geom_angle_site_symmetry_3
_geom_angle_publ_flag
C11 S1 C4 102.05(8) . . ?
O4 S2 C18 99.83(9) . . ?
O5 S2 O4 107.92(8) . . ?
O5 S2 O6 122.46(10) . . ?
O5 S2 C18 105.07(10) . . ?
O6 S2 O4 111.47(7) . . ?
O6 S2 C18 107.53(10) . . ?
O1 S3 C17 101.23(10) . . ?
O2 S3 O1 106.22(9) . . ?
O2 S3 O3 123.18(10) . . ?
O2 S3 C17 105.40(10) . . ?
O3 S3 O1 112.10(8) . . ?
O3 S3 C17 106.35(10) . . ?
C16 O1 S3 121.66(11) . . ?
C3 O4 S2 121.22(11) . . ?
C2 C1 C6 118.64(17) . . ?
C10 C1 C2 122.04(18) . . ?
C10 C1 C6 119.32(18) . . ?
C1 C2 H2 120.3 . . ?
C3 C2 C1 119.33(17) . . ?
C3 C2 H2 120.3 . . ?
C2 C3 O4 119.72(16) . . ?
C2 C3 C4 123.54(16) . . ?
C4 C3 O4 116.56(15) . . ?
C3 C4 S1 117.22(13) . . ?
C5 C4 S1 125.29(14) . . ?
C5 C4 C3 117.48(16) . . ?
C4 C5 H5 119.4 . . ?
C4 C5 C6 121.26(17) . . ?
C6 C5 H5 119.4 . . ?
C5 C6 C1 119.70(16) . . ?
C5 C6 C7 121.73(18) . . ?
C7 C6 C1 118.57(18) . . ?
C6 C7 H7 119.8 . . ?
C8 C7 C6 120.4(2) . . ?
C8 C7 H7 119.8 . . ?
C7 C8 H8 119.6 . . ?
C7 C8 C9 120.8(2) . . ?
C9 C8 H8 119.6 . . ?
C8 C9 H9 119.8 . . ?
C10 C9 C8 120.4(2) . . ?
C10 C9 H9 119.8 . . ?
C1 C10 H10 119.7 . . ?
C9 C10 C1 120.5(2) . . ?
C9 C10 H10 119.7 . . ?
C12 C11 S1 121.77(14) . . ?
C16 C11 S1 121.28(15) . . ?
C16 C11 C12 116.80(17) . . ?
C11 C12 H12 119.4 . . ?
C13 C12 C11 121.20(18) . . ?
C13 C12 H12 119.4 . . ?
C12 C13 H13 119.9 . . ?
C12 C13 C14 120.23(19) . . ?
C14 C13 H13 119.9 . . ?
C13 C14 H14 119.9 . . ?
C13 C14 C15 120.14(19) . . ?
C15 C14 H14 119.9 . . ?
C14 C15 H15 120.7 . . ?
C16 C15 C14 118.66(19) . . ?
C16 C15 H15 120.7 . . ?
C11 C16 O1 119.62(17) . . ?
C15 C16 O1 117.18(17) . . ?
C15 C16 C11 122.96(18) . . ?
F1 C17 S3 111.34(16) . . ?
F1 C17 F3 108.4(2) . . ?
F2 C17 S3 111.48(16) . . ?
F2 C17 F1 109.0(2) . . ?
F2 C17 F3 109.1(2) . . ?
F3 C17 S3 107.37(18) . . ?
F4 C18 S2 110.72(14) . . ?
F4 C18 F5 109.7(2) . . ?
F4 C18 F6 108.50(18) . . ?
F5 C18 S2 110.85(14) . . ?
F5 C18 F6 108.28(17) . . ?
F6 C18 S2 108.70(16) . . ?

loop_
_geom_bond_atom_site_label_1
_geom_bond_atom_site_label_2
_geom_bond_distance
_geom_bond_site_symmetry_2
_geom_bond_publ_flag
S1 C4 1.7731(18) . ?
S1 C11 1.7726(19) . ?
S2 O4 1.5695(13) . ?
S2 O5 1.4065(15) . ?
S2 O6 1.4118(14) . ?
S2 C18 1.829(2) . ?
S3 O1 1.5615(15) . ?
S3 O2 1.4070(16) . ?
S3 O3 1.4091(15) . ?
S3 C17 1.830(2) . ?
F1 C17 1.318(3) . ?
F2 C17 1.311(3) . ?
F3 C17 1.323(3) . ?
F4 C18 1.312(3) . ?
F5 C18 1.315(3) . ?
F6 C18 1.319(3) . ?
O1 C16 1.429(2) . ?
O4 C3 1.433(2) . ?
C1 C2 1.417(3) . ?
C1 C6 1.418(3) . ?
C1 C10 1.414(3) . ?
C2 H2 0.9300 . ?
C2 C3 1.354(3) . ?
C3 C4 1.413(2) . ?
C4 C5 1.374(3) . ?
C5 H5 0.9300 . ?
C5 C6 1.413(3) . ?
C6 C7 1.416(3) . ?
C7 H7 0.9300 . ?
C7 C8 1.370(3) . ?
C8 H8 0.9300 . ?
C8 C9 1.398(3) . ?
C9 H9 0.9300 . ?
C9 C10 1.363(3) . ?
C10 H10 0.9300 . ?
C11 C12 1.395(3) . ?
C11 C16 1.387(3) . ?
C12 H12 0.9300 . ?
C12 C13 1.378(3) . ?
C13 H13 0.9300 . ?
C13 C14 1.380(3) . ?
C14 H14 0.9300 . ?
C14 C15 1.382(3) . ?
C15 H15 0.9300 . ?
C15 C16 1.378(3) . ?

loop_
_geom_torsion_atom_site_label_1
_geom_torsion_atom_site_label_2
_geom_torsion_atom_site_label_3
_geom_torsion_atom_site_label_4
_geom_torsion
_geom_torsion_site_symmetry_1
_geom_torsion_site_symmetry_2
_geom_torsion_site_symmetry_3
_geom_torsion_site_symmetry_4
_geom_torsion_publ_flag
S1 C4 C5 C6 179.84(14) . . . . ?
S1 C11 C12 C13 -174.85(16) . . . . ?
S1 C11 C16 O1 -0.3(2) . . . . ?
S1 C11 C16 C15 174.00(16) . . . . ?
S2 O4 C3 C2 87.08(19) . . . . ?
S2 O4 C3 C4 -97.53(16) . . . . ?
S3 O1 C16 C11 -81.6(2) . . . . ?
S3 O1 C16 C15 103.86(18) . . . . ?
O1 S3 C17 F1 -54.28(19) . . . . ?
O1 S3 C17 F2 67.7(2) . . . . ?
O1 S3 C17 F3 -172.84(15) . . . . ?
O2 S3 O1 C16 155.82(14) . . . . ?
O2 S3 C17 F1 56.2(2) . . . . ?
O2 S3 C17 F2 178.22(18) . . . . ?
O2 S3 C17 F3 -62.35(19) . . . . ?
O3 S3 O1 C16 18.66(17) . . . . ?
O3 S3 C17 F1 -171.53(17) . . . . ?
O3 S3 C17 F2 -49.5(2) . . . . ?
O3 S3 C17 F3 69.90(18) . . . . ?
O4 S2 C18 F4 -53.33(17) . . . . ?
O4 S2 C18 F5 68.67(16) . . . . ?
O4 S2 C18 F6 -172.43(14) . . . . ?
O4 C3 C4 S1 3.0(2) . . . . ?
O4 C3 C4 C5 -175.88(15) . . . . ?
O5 S2 O4 C3 140.28(14) . . . . ?
O5 S2 C18 F4 58.39(18) . . . . ?
O5 S2 C18 F5 -179.61(15) . . . . ?
O5 S2 C18 F6 -60.70(17) . . . . ?
O6 S2 O4 C3 3.12(16) . . . . ?
O6 S2 C18 F4 -169.71(15) . . . . ?
O6 S2 C18 F5 -47.71(18) . . . . ?
O6 S2 C18 F6 71.20(16) . . . . ?
C1 C2 C3 O4 176.88(15) . . . . ?
C1 C2 C3 C4 1.8(3) . . . . ?
C1 C6 C7 C8 0.2(3) . . . . ?
C2 C1 C6 C5 -1.0(3) . . . . ?
C2 C1 C6 C7 178.37(17) . . . . ?
C2 C1 C10 C9 -178.45(18) . . . . ?
C2 C3 C4 S1 178.23(14) . . . . ?
C2 C3 C4 C5 -0.7(3) . . . . ?
C3 C4 C5 C6 -1.3(3) . . . . ?
C4 S1 C11 C12 -58.16(17) . . . . ?
C4 S1 C11 C16 126.31(16) . . . . ?
C4 C5 C6 C1 2.2(3) . . . . ?
C4 C5 C6 C7 -177.17(18) . . . . ?
C5 C6 C7 C8 179.52(19) . . . . ?
C6 C1 C2 C3 -1.0(3) . . . . ?
C6 C1 C10 C9 0.7(3) . . . . ?
C6 C7 C8 C9 0.6(3) . . . . ?
C7 C8 C9 C10 -0.7(3) . . . . ?
C8 C9 C10 C1 0.0(3) . . . . ?
C10 C1 C2 C3 178.23(17) . . . . ?
C10 C1 C6 C5 179.82(17) . . . . ?
C10 C1 C6 C7 -0.8(3) . . . . ?
C11 S1 C4 C3 162.77(14) . . . . ?
C11 S1 C4 C5 -18.41(18) . . . . ?
C11 C12 C13 C14 0.2(3) . . . . ?
C12 C11 C16 O1 -175.99(16) . . . . ?
C12 C11 C16 C15 -1.7(3) . . . . ?
C12 C13 C14 C15 -0.5(3) . . . . ?
C13 C14 C15 C16 -0.3(3) . . . . ?
C14 C15 C16 O1 175.88(18) . . . . ?
C14 C15 C16 C11 1.5(3) . . . . ?
C16 C11 C12 C13 0.9(3) . . . . ?
C17 S3 O1 C16 -94.32(15) . . . . ?
C18 S2 O4 C3 -110.25(14) . . . . ?
